data_1552803
loop_
_publ_author_name
'Meisner, Quinton J.'
'Accardo, Joseph V.'
'Hu, Guoxiang'
'Clark, Ronald J.'
'Jiang, De-En'
'Zhu, Lei'

_publ_section_title
;
 Fluorescence of Hydroxyphenyl-Substituted &quot;Click&quot; Triazoles.
;
_journal_issue 11
_journal_name_full 'The journal of physical chemistry. A'
_journal_page_first 2956
_journal_page_last 2973
_journal_paper_doi 10.1021/acs.jpca.8b00577
_journal_volume 122
_journal_year 2018
_chemical_formula_moiety 'C16 H16 N4 O'
_chemical_formula_sum 'C16 H16 N4 O'
_chemical_formula_weight 280.33
_space_group_crystal_system triclinic
_space_group_IT_number 2
_space_group_name_Hall '-P 1'
_space_group_name_H-M_alt 'P -1'
_atom_sites_solution_hydrogens geom
_audit_creation_method SHELXL-2014/7
_cell_angle_alpha 88.6723(7)
_cell_angle_beta 77.3876(7)
_cell_angle_gamma 86.5291(7)
_cell_formula_units_Z 8
_cell_length_a 13.2955(7)
_cell_length_b 13.5219(7)
_cell_length_c 16.0082(9)
_cell_measurement_reflns_used 9926
_cell_measurement_temperature 103(2)
_cell_measurement_theta_max 29.07
_cell_measurement_theta_min 2.24
_cell_volume 2803.2(3)
_computing_cell_refinement 'Bruker SAINT'
_computing_data_collection 'Bruker APEX2'
_computing_data_reduction 'Bruker SAINT'
_computing_molecular_graphics 'Bruker SHELXTL'
_computing_publication_material 'Bruker SHELXTL'
_computing_structure_refinement 'SHELXL-2014/7 (Sheldrick, 2014)'
_computing_structure_solution 'SHELXS-97 (Sheldrick 2008)'
_diffrn_ambient_temperature 103(2)
_diffrn_measured_fraction_theta_full 0.998
_diffrn_measured_fraction_theta_max 0.915
_diffrn_measurement_device_type 'Bruker APEX-II CCD'
_diffrn_measurement_method '\f and \w scans'
_diffrn_radiation_type MoK\a
_diffrn_radiation_wavelength 0.71073
_diffrn_reflns_av_R_equivalents 0.0244
_diffrn_reflns_av_unetI/netI 0.0301
_diffrn_reflns_Laue_measured_fraction_full 0.998
_diffrn_reflns_Laue_measured_fraction_max 0.915
_diffrn_reflns_limit_h_max 18
_diffrn_reflns_limit_h_min -17
_diffrn_reflns_limit_k_max 18
_diffrn_reflns_limit_k_min -18
_diffrn_reflns_limit_l_max 21
_diffrn_reflns_limit_l_min -21
_diffrn_reflns_number 35050
_diffrn_reflns_point_group_measured_fraction_full 0.998
_diffrn_reflns_point_group_measured_fraction_max 0.915
_diffrn_reflns_theta_full 25.242
_diffrn_reflns_theta_max 29.426
_diffrn_reflns_theta_min 2.004
_exptl_absorpt_coefficient_mu 0.087
_exptl_absorpt_correction_T_max 0.7459
_exptl_absorpt_correction_T_min 0.7068
_exptl_absorpt_correction_type empirical
_exptl_crystal_colour colourless
_exptl_crystal_density_diffrn 1.328
_exptl_crystal_description rods
_exptl_crystal_F_000 1184
_exptl_crystal_size_max 0.509
_exptl_crystal_size_mid 0.197
_exptl_crystal_size_min 0.102
_refine_diff_density_max 0.284
_refine_diff_density_min -0.236
_refine_diff_density_rms 0.041
_refine_ls_extinction_method none
_refine_ls_goodness_of_fit_ref 1.001
_refine_ls_hydrogen_treatment constr
_refine_ls_matrix_type full
_refine_ls_number_parameters 769
_refine_ls_number_reflns 14201
_refine_ls_number_restraints 0
_refine_ls_restrained_S_all 1.001
_refine_ls_R_factor_all 0.0497
_refine_ls_R_factor_gt 0.0396
_refine_ls_shift/su_max 0.001
_refine_ls_shift/su_mean 0.000
_refine_ls_structure_factor_coef Fsqd
_refine_ls_weighting_details 'w=1/[\s^2^(Fo^2^)+(0.0352P)^2^+1.1492P] where P=(Fo^2^+2Fc^2^)/3'
_refine_ls_weighting_scheme calc
_refine_ls_wR_factor_gt 0.0910
_refine_ls_wR_factor_ref 0.0966
_reflns_Friedel_coverage 0.000
_reflns_number_gt 11856
_reflns_number_total 14201
_reflns_threshold_expression 'I > 2\s(I)'
_cod_data_source_file jp8b00577_si_003.cif
_cod_data_source_block zhu221
_cod_database_code 1552803
_shelx_shelxl_version_number 2014/7
_shelx_space_group_comment
; 
The symmetry employed for this shelxl refinement is uniquely defined 
by the following loop, which should always be used as a source of 
symmetry information in preference to the above space-group names. 
They are only intended as comments. 
;
_shelx_estimated_absorpt_t_min 0.957
_shelx_estimated_absorpt_t_max 0.991
_exptl_absorpt_special_details SADABS

loop_
_space_group_symop_operation_xyz
'x, y, z'
'-x, -y, -z'

loop_
_atom_site_label
_atom_site_type_symbol
_atom_site_fract_x
_atom_site_fract_y
_atom_site_fract_z
_atom_site_U_iso_or_equiv
_atom_site_adp_type
_atom_site_occupancy
_atom_site_site_symmetry_order
_atom_site_calc_flag
_atom_site_refinement_flags_posn
_atom_site_refinement_flags_adp
C1 C 0.35197(9) 0.79667(8) 0.95079(7) 0.0219(2) Uani 1 1 d . .
C2 C 0.29292(9) 0.81065(9) 0.88908(8) 0.0252(2) Uani 1 1 d . .
H2 H 0.2197 0.8153 0.9061 0.030 Uiso 1 1 calc R U
C3 C 0.33989(9) 0.81790(9) 0.80289(8) 0.0246(2) Uani 1 1 d . .
H3 H 0.2992 0.8265 0.7610 0.030 Uiso 1 1 calc R U
C4 C 0.44687(9) 0.81247(8) 0.77851(7) 0.0197(2) Uani 1 1 d . .
C5 C 0.50652(9) 0.80137(9) 0.83977(8) 0.0243(2) Uani 1 1 d . .
H5 H 0.5797 0.7990 0.8228 0.029 Uiso 1 1 calc R U
C6 C 0.45930(9) 0.79372(9) 0.92557(8) 0.0253(2) Uani 1 1 d . .
H6 H 0.5002 0.7864 0.9674 0.030 Uiso 1 1 calc R U
C7 C 0.46910(9) 0.86101(8) 0.62194(7) 0.0209(2) Uani 1 1 d . .
H7 H 0.4052 0.8962 0.6212 0.025 Uiso 1 1 calc R U
C8 C 0.55163(9) 0.84454(8) 0.55410(7) 0.0207(2) Uani 1 1 d . .
C9 C 0.56741(9) 0.87426(8) 0.46349(7) 0.0202(2) Uani 1 1 d . .
C10 C 0.48706(9) 0.88076(8) 0.41948(8) 0.0225(2) Uani 1 1 d . .
H10 H 0.4183 0.8730 0.4503 0.027 Uiso 1 1 calc R U
C11 C 0.50549(9) 0.89818(8) 0.33204(8) 0.0229(2) Uani 1 1 d . .
H11 H 0.4493 0.9030 0.3041 0.027 Uiso 1 1 calc R U
C12 C 0.60702(9) 0.90894(8) 0.28381(7) 0.0217(2) Uani 1 1 d . .
C13 C 0.68678(9) 0.90837(8) 0.32921(7) 0.0223(2) Uani 1 1 d . .
H13 H 0.7552 0.9195 0.2993 0.027 Uiso 1 1 calc R U
C14 C 0.66663(9) 0.89175(8) 0.41666(7) 0.0216(2) Uani 1 1 d . .
H14 H 0.7217 0.8922 0.4457 0.026 Uiso 1 1 calc R U
C15 C 0.54550(11) 0.91967(11) 0.15000(8) 0.0318(3) Uani 1 1 d . .
H15A H 0.5115 0.8569 0.1606 0.048 Uiso 1 1 calc R U
H15B H 0.5742 0.9275 0.0886 0.048 Uiso 1 1 calc R U
H15C H 0.4951 0.9747 0.1697 0.048 Uiso 1 1 calc R U
C16 C 0.73412(10) 0.91921(10) 0.14838(8) 0.0298(3) Uani 1 1 d . .
H16A H 0.7672 0.9763 0.1649 0.045 Uiso 1 1 calc R U
H16B H 0.7354 0.9231 0.0870 0.045 Uiso 1 1 calc R U
H16C H 0.7715 0.8580 0.1611 0.045 Uiso 1 1 calc R U
N1 N 0.49870(7) 0.81615(7) 0.69011(6) 0.02020(19) Uani 1 1 d . .
N2 N 0.59458(8) 0.77274(8) 0.66694(6) 0.0245(2) Uani 1 1 d . .
N3 N 0.62668(8) 0.79006(8) 0.58454(6) 0.0241(2) Uani 1 1 d . .
N4 N 0.62800(8) 0.91961(9) 0.19616(7) 0.0293(2) Uani 1 1 d . .
O1 O 0.31060(7) 0.78422(7) 1.03594(5) 0.02808(19) Uani 1 1 d . .
H1 H 0.2508 0.7642 1.0423 0.042 Uiso 1 1 calc R U
C21 C 0.19383(9) 0.13406(8) 0.27533(7) 0.0204(2) Uani 1 1 d . .
H21 H 0.1629 0.1716 0.3247 0.024 Uiso 1 1 calc R U
C22 C 0.21625(9) 0.17955(8) 0.19573(7) 0.0203(2) Uani 1 1 d . .
H22 H 0.1994 0.2484 0.1903 0.024 Uiso 1 1 calc R U
C23 C 0.26325(8) 0.12528(8) 0.12343(7) 0.0196(2) Uani 1 1 d . .
C24 C 0.28387(9) 0.02370(9) 0.13091(7) 0.0226(2) Uani 1 1 d . .
H24 H 0.3142 -0.0140 0.0815 0.027 Uiso 1 1 calc R U
C25 C 0.26019(9) -0.02252(9) 0.21037(8) 0.0234(2) Uani 1 1 d . .
H25 H 0.2735 -0.0920 0.2155 0.028 Uiso 1 1 calc R U
C26 C 0.21685(8) 0.03337(8) 0.28258(7) 0.0193(2) Uani 1 1 d . .
C27 C 0.14531(9) 0.02484(8) 0.44167(7) 0.0216(2) Uani 1 1 d . .
H27 H 0.1122 0.0890 0.4522 0.026 Uiso 1 1 calc R U
C28 C 0.15155(9) -0.04984(8) 0.50065(7) 0.0199(2) Uani 1 1 d . .
C29 C 0.11123(9) -0.04994(8) 0.59338(7) 0.0201(2) Uani 1 1 d . .
C30 C 0.11792(9) -0.13477(9) 0.64380(8) 0.0246(2) Uani 1 1 d . .
H30 H 0.1498 -0.1942 0.6173 0.030 Uiso 1 1 calc R U
C31 C 0.07929(10) -0.13448(9) 0.73128(8) 0.0248(2) Uani 1 1 d . .
H31 H 0.0853 -0.1935 0.7637 0.030 Uiso 1 1 calc R U
C32 C 0.03102(9) -0.04784(8) 0.77323(7) 0.0214(2) Uani 1 1 d . .
C33 C 0.02650(9) 0.03834(8) 0.72243(7) 0.0216(2) Uani 1 1 d . .
H33 H -0.0034 0.0986 0.7487 0.026 Uiso 1 1 calc R U
C34 C 0.06488(9) 0.03629(8) 0.63511(7) 0.0212(2) Uani 1 1 d . .
H34 H 0.0597 0.0952 0.6024 0.025 Uiso 1 1 calc R U
C35 C -0.01860(9) -0.13778(9) 0.90910(8) 0.0238(2) Uani 1 1 d . .
H35A H -0.0390 -0.1903 0.8761 0.036 Uiso 1 1 calc R U
H35B H -0.0703 -0.1278 0.9625 0.036 Uiso 1 1 calc R U
H35C H 0.0486 -0.1569 0.9223 0.036 Uiso 1 1 calc R U
C36 C -0.05022(10) 0.04577(9) 0.90175(8) 0.0260(2) Uani 1 1 d . .
H36A H 0.0061 0.0907 0.8959 0.039 Uiso 1 1 calc R U
H36B H -0.0786 0.0329 0.9626 0.039 Uiso 1 1 calc R U
H36C H -0.1045 0.0763 0.8753 0.039 Uiso 1 1 calc R U
N21 N 0.19643(7) -0.01281(7) 0.36550(6) 0.01995(19) Uani 1 1 d . .
N22 N 0.23273(8) -0.10584(7) 0.37512(7) 0.0259(2) Uani 1 1 d . .
N23 N 0.20551(8) -0.12907(7) 0.45719(6) 0.0249(2) Uani 1 1 d . .
N24 N -0.01116(9) -0.04677(7) 0.85952(7) 0.0278(2) Uani 1 1 d . .
O21 O 0.29017(7) 0.16891(6) 0.04457(5) 0.02449(18) Uani 1 1 d . .
H21A H 0.2942 0.2301 0.0502 0.037 Uiso 1 1 calc R U
C41 C 0.33049(9) 0.63304(8) 1.23613(7) 0.0213(2) Uani 1 1 d . .
H41 H 0.3463 0.6712 1.1849 0.026 Uiso 1 1 calc R U
C42 C 0.31461(9) 0.67849(8) 1.31510(7) 0.0218(2) Uani 1 1 d . .
H42 H 0.3220 0.7477 1.3178 0.026 Uiso 1 1 calc R U
C43 C 0.28800(9) 0.62348(8) 1.39033(7) 0.0207(2) Uani 1 1 d . .
C44 C 0.28349(10) 0.52123(9) 1.38603(8) 0.0260(2) Uani 1 1 d . .
H44 H 0.2677 0.4829 1.4372 0.031 Uiso 1 1 calc R U
C45 C 0.30188(10) 0.47505(9) 1.30730(8) 0.0264(3) Uani 1 1 d . .
H45 H 0.3000 0.4051 1.3044 0.032 Uiso 1 1 calc R U
C46 C 0.32305(9) 0.53168(8) 1.23263(7) 0.0200(2) Uani 1 1 d . .
C47 C 0.36113(9) 0.52442(9) 1.07156(7) 0.0235(2) Uani 1 1 d . .
H47 H 0.3800 0.5902 1.0564 0.028 Uiso 1 1 calc R U
C48 C 0.35525(9) 0.44872(8) 1.01703(7) 0.0208(2) Uani 1 1 d . .
C49 C 0.37345(9) 0.44814(8) 0.92345(7) 0.0206(2) Uani 1 1 d . .
C50 C 0.40310(9) 0.53303(8) 0.87551(8) 0.0236(2) Uani 1 1 d . .
H50 H 0.4149 0.5906 0.9041 0.028 Uiso 1 1 calc R U
C51 C 0.41574(10) 0.53548(9) 0.78745(8) 0.0250(2) Uani 1 1 d . .
H51 H 0.4363 0.5945 0.7567 0.030 Uiso 1 1 calc R U
C52 C 0.39871(9) 0.45225(9) 0.74270(7) 0.0222(2) Uani 1 1 d . .
C53 C 0.37379(10) 0.36500(9) 0.79077(8) 0.0251(2) Uani 1 1 d . .
H53 H 0.3658 0.3061 0.7622 0.030 Uiso 1 1 calc R U
C54 C 0.36087(10) 0.36379(9) 0.87881(8) 0.0245(2) Uani 1 1 d . .
H54 H 0.3430 0.3042 0.9097 0.029 Uiso 1 1 calc R U
C55 C 0.42640(11) 0.54959(10) 0.61003(8) 0.0326(3) Uani 1 1 d . .
H55A H 0.3821 0.6038 0.6404 0.049 Uiso 1 1 calc R U
H55B H 0.4149 0.5456 0.5518 0.049 Uiso 1 1 calc R U
H55C H 0.4989 0.5620 0.6074 0.049 Uiso 1 1 calc R U
C56 C 0.43729(10) 0.36846(10) 0.60428(8) 0.0272(3) Uani 1 1 d . .
H56A H 0.5123 0.3582 0.5968 0.041 Uiso 1 1 calc R U
H56B H 0.4197 0.3771 0.5481 0.041 Uiso 1 1 calc R U
H56C H 0.4038 0.3108 0.6336 0.041 Uiso 1 1 calc R U
N41 N 0.33436(7) 0.48521(7) 1.15122(6) 0.02039(19) Uani 1 1 d . .
N42 N 0.31235(8) 0.39014(7) 1.14807(6) 0.0253(2) Uani 1 1 d . .
N43 N 0.32490(8) 0.36772(7) 1.06645(6) 0.0240(2) Uani 1 1 d . .
N44 N 0.40167(8) 0.45670(8) 0.65525(6) 0.0265(2) Uani 1 1 d . .
O41 O 0.26658(7) 0.66581(6) 1.46946(5) 0.02592(18) Uani 1 1 d . .
H41A H 0.2536 0.7270 1.4645 0.039 Uiso 1 1 calc R U
C61 C 0.14099(9) 0.31566(9) 0.67571(8) 0.0229(2) Uani 1 1 d . .
H61 H 0.1839 0.3231 0.7152 0.028 Uiso 1 1 calc R U
C62 C 0.18365(9) 0.30839(9) 0.58911(8) 0.0230(2) Uani 1 1 d . .
H62 H 0.2560 0.3127 0.5690 0.028 Uiso 1 1 calc R U
C63 C 0.12191(9) 0.29483(8) 0.53129(7) 0.0201(2) Uani 1 1 d . .
C64 C 0.01516(9) 0.29390(9) 0.56028(8) 0.0245(2) Uani 1 1 d . .
H64 H -0.0277 0.2873 0.5207 0.029 Uiso 1 1 calc R U
C65 C -0.02837(9) 0.30269(9) 0.64695(8) 0.0246(2) Uani 1 1 d . .
H65 H -0.1011 0.3024 0.6668 0.030 Uiso 1 1 calc R U
C66 C 0.03495(9) 0.31199(8) 0.70459(7) 0.0197(2) Uani 1 1 d . .
C67 C 0.03180(9) 0.35392(8) 0.85731(7) 0.0213(2) Uani 1 1 d . .
H67 H 0.0967 0.3823 0.8514 0.026 Uiso 1 1 calc R U
C68 C -0.04112(9) 0.34106(8) 0.93151(7) 0.0214(2) Uani 1 1 d . .
C69 C -0.04148(9) 0.36860(8) 1.01949(7) 0.0217(2) Uani 1 1 d . .
C70 C 0.04977(9) 0.38164(8) 1.04667(8) 0.0230(2) Uani 1 1 d . .
H70 H 0.1139 0.3748 1.0065 0.028 Uiso 1 1 calc R U
C71 C 0.04904(10) 0.40418(8) 1.13058(8) 0.0245(2) Uani 1 1 d . .
H71 H 0.1124 0.4127 1.1470 0.029 Uiso 1 1 calc R U
C72 C -0.04466(10) 0.41466(8) 1.19238(8) 0.0244(2) Uani 1 1 d . .
C73 C -0.13669(10) 0.40375(9) 1.16437(8) 0.0259(2) Uani 1 1 d . .
H73 H -0.2011 0.4113 1.2040 0.031 Uiso 1 1 calc R U
C74 C -0.13447(9) 0.38225(9) 1.07991(8) 0.0249(2) Uani 1 1 d . .
H74 H -0.1977 0.3766 1.0625 0.030 Uiso 1 1 calc R U
C75 C 0.04991(12) 0.43686(12) 1.30501(9) 0.0412(4) Uani 1 1 d . .
H75A H 0.0823 0.3696 1.3001 0.062 Uiso 1 1 calc R U
H75B H 0.0359 0.4577 1.3649 0.062 Uiso 1 1 calc R U
H75C H 0.0964 0.4824 1.2695 0.062 Uiso 1 1 calc R U
C76 C -0.14130(12) 0.42895(10) 1.34059(9) 0.0368(3) Uani 1 1 d . .
H76A H -0.1949 0.4761 1.3278 0.055 Uiso 1 1 calc R U
H76B H -0.1288 0.4430 1.3971 0.055 Uiso 1 1 calc R U
H76C H -0.1640 0.3614 1.3403 0.055 Uiso 1 1 calc R U
N61 N -0.00864(7) 0.31745(7) 0.79445(6) 0.02035(19) Uani 1 1 d . .
N62 N -0.10202(8) 0.28194(8) 0.82661(6) 0.0245(2) Uani 1 1 d . .
N63 N -0.12155(8) 0.29632(8) 0.90998(6) 0.0244(2) Uani 1 1 d . .
N64 N -0.04636(9) 0.43833(8) 1.27607(7) 0.0306(2) Uani 1 1 d . .
O61 O 0.16351(6) 0.28051(6) 0.44627(5) 0.02451(18) Uani 1 1 d . .
H61A H 0.2267 0.2640 0.4395 0.037 Uiso 1 1 calc R U

loop_
_atom_site_aniso_label
_atom_site_aniso_U_11
_atom_site_aniso_U_22
_atom_site_aniso_U_33
_atom_site_aniso_U_23
_atom_site_aniso_U_13
_atom_site_aniso_U_12
C1 0.0229(6) 0.0176(5) 0.0223(6) -0.0018(4) 0.0024(4) -0.0033(4)
C2 0.0160(5) 0.0262(6) 0.0301(6) 0.0012(5) 0.0019(5) 0.0001(4)
C3 0.0198(6) 0.0258(6) 0.0275(6) 0.0018(5) -0.0042(5) -0.0003(4)
C4 0.0193(5) 0.0172(5) 0.0207(5) -0.0023(4) 0.0002(4) -0.0024(4)
C5 0.0168(5) 0.0303(6) 0.0247(6) -0.0041(5) -0.0006(4) -0.0051(4)
C6 0.0214(6) 0.0313(6) 0.0234(6) -0.0028(5) -0.0035(5) -0.0055(5)
C7 0.0192(5) 0.0203(5) 0.0231(6) -0.0021(4) -0.0042(4) -0.0009(4)
C8 0.0192(5) 0.0196(5) 0.0234(6) -0.0037(4) -0.0042(4) -0.0017(4)
C9 0.0210(5) 0.0184(5) 0.0209(5) -0.0033(4) -0.0037(4) -0.0003(4)
C10 0.0184(5) 0.0221(5) 0.0263(6) -0.0030(4) -0.0032(4) -0.0010(4)
C11 0.0209(6) 0.0228(6) 0.0265(6) -0.0021(4) -0.0084(5) -0.0006(4)
C12 0.0237(6) 0.0199(5) 0.0219(6) -0.0010(4) -0.0057(4) -0.0009(4)
C13 0.0194(5) 0.0232(6) 0.0237(6) -0.0010(4) -0.0030(4) -0.0017(4)
C14 0.0199(5) 0.0221(5) 0.0238(6) -0.0022(4) -0.0068(4) -0.0012(4)
C15 0.0323(7) 0.0402(7) 0.0246(6) -0.0006(5) -0.0107(5) 0.0000(6)
C16 0.0295(7) 0.0368(7) 0.0217(6) -0.0008(5) -0.0027(5) -0.0026(5)
N1 0.0170(4) 0.0210(5) 0.0215(5) -0.0030(4) -0.0018(4) -0.0006(4)
N2 0.0191(5) 0.0300(5) 0.0218(5) -0.0021(4) -0.0006(4) 0.0039(4)
N3 0.0219(5) 0.0295(5) 0.0194(5) -0.0012(4) -0.0018(4) 0.0020(4)
N4 0.0245(5) 0.0427(6) 0.0212(5) 0.0008(4) -0.0059(4) -0.0035(4)
O1 0.0238(4) 0.0340(5) 0.0232(4) -0.0001(3) 0.0032(3) -0.0071(4)
C21 0.0200(5) 0.0206(5) 0.0203(5) -0.0036(4) -0.0033(4) -0.0012(4)
C22 0.0211(5) 0.0175(5) 0.0221(5) -0.0015(4) -0.0041(4) -0.0019(4)
C23 0.0178(5) 0.0230(5) 0.0190(5) -0.0011(4) -0.0048(4) -0.0048(4)
C24 0.0234(6) 0.0231(6) 0.0211(6) -0.0060(4) -0.0044(4) -0.0001(4)
C25 0.0257(6) 0.0192(5) 0.0251(6) -0.0026(4) -0.0056(5) 0.0009(4)
C26 0.0179(5) 0.0213(5) 0.0195(5) 0.0002(4) -0.0053(4) -0.0028(4)
C27 0.0231(6) 0.0208(5) 0.0204(5) -0.0015(4) -0.0043(4) 0.0006(4)
C28 0.0180(5) 0.0195(5) 0.0229(6) -0.0005(4) -0.0059(4) -0.0024(4)
C29 0.0189(5) 0.0201(5) 0.0220(5) 0.0017(4) -0.0056(4) -0.0031(4)
C30 0.0271(6) 0.0186(5) 0.0272(6) 0.0001(4) -0.0046(5) 0.0019(4)
C31 0.0285(6) 0.0200(5) 0.0250(6) 0.0051(4) -0.0049(5) 0.0003(4)
C32 0.0212(6) 0.0206(5) 0.0227(6) 0.0016(4) -0.0050(4) -0.0046(4)
C33 0.0226(6) 0.0173(5) 0.0247(6) -0.0001(4) -0.0045(4) -0.0030(4)
C34 0.0225(6) 0.0177(5) 0.0241(6) 0.0033(4) -0.0059(4) -0.0040(4)
C35 0.0260(6) 0.0239(6) 0.0221(6) 0.0043(4) -0.0067(5) -0.0030(4)
C36 0.0322(7) 0.0243(6) 0.0216(6) -0.0020(4) -0.0056(5) -0.0030(5)
N21 0.0204(5) 0.0184(4) 0.0214(5) -0.0003(4) -0.0055(4) 0.0000(4)
N22 0.0309(6) 0.0202(5) 0.0249(5) 0.0013(4) -0.0039(4) 0.0038(4)
N23 0.0281(5) 0.0218(5) 0.0232(5) 0.0013(4) -0.0029(4) 0.0021(4)
N24 0.0375(6) 0.0201(5) 0.0226(5) 0.0023(4) 0.0000(4) -0.0009(4)
O21 0.0323(5) 0.0224(4) 0.0179(4) -0.0017(3) -0.0024(3) -0.0053(3)
C41 0.0208(5) 0.0215(5) 0.0205(5) 0.0015(4) -0.0020(4) -0.0018(4)
C42 0.0221(6) 0.0190(5) 0.0234(6) -0.0011(4) -0.0028(4) -0.0010(4)
C43 0.0181(5) 0.0243(6) 0.0201(5) -0.0015(4) -0.0056(4) 0.0015(4)
C44 0.0339(7) 0.0236(6) 0.0215(6) 0.0044(4) -0.0087(5) -0.0022(5)
C45 0.0365(7) 0.0188(5) 0.0252(6) 0.0014(4) -0.0097(5) -0.0033(5)
C46 0.0193(5) 0.0210(5) 0.0202(5) -0.0019(4) -0.0051(4) -0.0002(4)
C47 0.0288(6) 0.0198(5) 0.0222(6) 0.0011(4) -0.0056(5) -0.0037(4)
C48 0.0196(5) 0.0189(5) 0.0237(6) -0.0007(4) -0.0047(4) -0.0001(4)
C49 0.0197(5) 0.0194(5) 0.0225(6) -0.0010(4) -0.0045(4) 0.0007(4)
C50 0.0267(6) 0.0174(5) 0.0261(6) -0.0027(4) -0.0046(5) -0.0008(4)
C51 0.0285(6) 0.0185(5) 0.0269(6) 0.0031(4) -0.0039(5) -0.0009(4)
C52 0.0211(6) 0.0233(6) 0.0218(6) 0.0011(4) -0.0045(4) 0.0011(4)
C53 0.0324(7) 0.0201(5) 0.0236(6) -0.0022(4) -0.0071(5) -0.0034(5)
C54 0.0312(6) 0.0188(5) 0.0237(6) 0.0015(4) -0.0061(5) -0.0031(4)
C55 0.0381(7) 0.0341(7) 0.0247(6) 0.0075(5) -0.0060(5) -0.0017(6)
C56 0.0242(6) 0.0351(7) 0.0236(6) -0.0041(5) -0.0070(5) -0.0041(5)
N41 0.0223(5) 0.0181(4) 0.0210(5) -0.0006(4) -0.0048(4) -0.0019(4)
N42 0.0335(6) 0.0194(5) 0.0227(5) -0.0019(4) -0.0042(4) -0.0047(4)
N43 0.0290(5) 0.0207(5) 0.0215(5) -0.0014(4) -0.0034(4) -0.0027(4)
N44 0.0315(6) 0.0273(5) 0.0204(5) 0.0024(4) -0.0057(4) -0.0001(4)
O41 0.0352(5) 0.0228(4) 0.0192(4) -0.0007(3) -0.0054(3) 0.0017(4)
C61 0.0186(5) 0.0267(6) 0.0233(6) -0.0011(4) -0.0037(4) -0.0022(4)
C62 0.0160(5) 0.0263(6) 0.0250(6) -0.0012(4) -0.0003(4) -0.0020(4)
C63 0.0209(5) 0.0170(5) 0.0205(5) 0.0010(4) -0.0013(4) 0.0004(4)
C64 0.0200(6) 0.0294(6) 0.0245(6) 0.0015(5) -0.0061(4) 0.0005(4)
C65 0.0157(5) 0.0295(6) 0.0269(6) 0.0030(5) -0.0017(4) 0.0002(4)
C66 0.0194(5) 0.0172(5) 0.0200(5) 0.0022(4) 0.0007(4) 0.0007(4)
C67 0.0207(5) 0.0186(5) 0.0233(6) 0.0019(4) -0.0019(4) -0.0007(4)
C68 0.0209(5) 0.0169(5) 0.0240(6) 0.0035(4) -0.0010(4) 0.0010(4)
C69 0.0244(6) 0.0159(5) 0.0221(6) 0.0032(4) -0.0005(4) 0.0005(4)
C70 0.0222(6) 0.0190(5) 0.0244(6) 0.0026(4) 0.0012(4) 0.0017(4)
C71 0.0246(6) 0.0195(5) 0.0280(6) 0.0008(4) -0.0038(5) 0.0019(4)
C72 0.0304(6) 0.0158(5) 0.0242(6) 0.0003(4) -0.0009(5) 0.0021(4)
C73 0.0250(6) 0.0217(6) 0.0262(6) -0.0008(4) 0.0046(5) -0.0005(4)
C74 0.0224(6) 0.0206(5) 0.0290(6) 0.0004(4) 0.0001(5) -0.0010(4)
C75 0.0472(9) 0.0457(8) 0.0312(7) -0.0105(6) -0.0136(6) 0.0168(7)
C76 0.0486(9) 0.0305(7) 0.0249(7) -0.0022(5) 0.0057(6) 0.0004(6)
N61 0.0173(4) 0.0198(5) 0.0218(5) 0.0031(4) -0.0001(4) -0.0006(3)
N62 0.0187(5) 0.0292(5) 0.0229(5) 0.0036(4) 0.0012(4) -0.0029(4)
N63 0.0219(5) 0.0263(5) 0.0226(5) 0.0028(4) -0.0001(4) -0.0017(4)
N64 0.0343(6) 0.0312(6) 0.0237(5) -0.0035(4) -0.0019(4) 0.0035(5)
O61 0.0211(4) 0.0301(4) 0.0206(4) -0.0017(3) -0.0016(3) 0.0021(3)

loop_
_atom_type_symbol
_atom_type_description
_atom_type_scat_dispersion_real
_atom_type_scat_dispersion_imag
_atom_type_scat_source
C C 0.0033 0.0016 'International Tables Vol C Tables 4.2.6.8 and 6.1.1.4'
H H 0.0000 0.0000 'International Tables Vol C Tables 4.2.6.8 and 6.1.1.4'
N N 0.0061 0.0033 'International Tables Vol C Tables 4.2.6.8 and 6.1.1.4'
O O 0.0106 0.0060 'International Tables Vol C Tables 4.2.6.8 and 6.1.1.4'

loop_
_geom_angle_atom_site_label_1
_geom_angle_atom_site_label_2
_geom_angle_atom_site_label_3
_geom_angle
O1 C1 C2 123.54(10)
O1 C1 C6 117.16(11)
C2 C1 C6 119.29(11)
C3 C2 C1 120.70(11)
C3 C2 H2 119.7
C1 C2 H2 119.7
C4 C3 C2 119.35(11)
C4 C3 H3 120.3
C2 C3 H3 120.3
C3 C4 C5 120.41(11)
C3 C4 N1 121.29(10)
C5 C4 N1 118.29(10)
C6 C5 C4 119.99(11)
C6 C5 H5 120.0
C4 C5 H5 120.0
C5 C6 C1 120.21(11)
C5 C6 H6 119.9
C1 C6 H6 119.9
N1 C7 C8 105.08(10)
N1 C7 H7 127.5
C8 C7 H7 127.5
N3 C8 C7 107.37(10)
N3 C8 C9 121.15(10)
C7 C8 C9 131.48(11)
C14 C9 C10 117.43(10)
C14 C9 C8 119.98(10)
C10 C9 C8 122.48(10)
C11 C10 C9 121.52(11)
C11 C10 H10 119.2
C9 C10 H10 119.2
C10 C11 C12 120.84(11)
C10 C11 H11 119.6
C12 C11 H11 119.6
N4 C12 C13 120.83(11)
N4 C12 C11 121.85(11)
C13 C12 C11 117.32(10)
C14 C13 C12 120.81(11)
C14 C13 H13 119.6
C12 C13 H13 119.6
C13 C14 C9 121.82(11)
C13 C14 H14 119.1
C9 C14 H14 119.1
N4 C15 H15A 109.5
N4 C15 H15B 109.5
H15A C15 H15B 109.5
N4 C15 H15C 109.5
H15A C15 H15C 109.5
H15B C15 H15C 109.5
N4 C16 H16A 109.5
N4 C16 H16B 109.5
H16A C16 H16B 109.5
N4 C16 H16C 109.5
H16A C16 H16C 109.5
H16B C16 H16C 109.5
N2 N1 C7 110.95(9)
N2 N1 C4 118.49(9)
C7 N1 C4 130.51(10)
N3 N2 N1 106.81(9)
N2 N3 C8 109.80(9)
C12 N4 C15 120.42(10)
C12 N4 C16 119.98(10)
C15 N4 C16 119.21(10)
C1 O1 H1 109.5
C22 C21 C26 119.51(10)
C22 C21 H21 120.2
C26 C21 H21 120.2
C21 C22 C23 120.47(10)
C21 C22 H22 119.8
C23 C22 H22 119.8
O21 C23 C22 121.80(10)
O21 C23 C24 118.54(10)
C22 C23 C24 119.65(10)
C25 C24 C23 120.06(10)
C25 C24 H24 120.0
C23 C24 H24 120.0
C24 C25 C26 119.61(11)
C24 C25 H25 120.2
C26 C25 H25 120.2
C21 C26 C25 120.61(10)
C21 C26 N21 119.29(10)
C25 C26 N21 120.09(10)
N21 C27 C28 105.21(10)
N21 C27 H27 127.4
C28 C27 H27 127.4
N23 C28 C27 107.40(10)
N23 C28 C29 123.47(10)
C27 C28 C29 129.13(10)
C30 C29 C34 117.30(10)
C30 C29 C28 122.01(10)
C34 C29 C28 120.69(10)
C31 C30 C29 121.72(11)
C31 C30 H30 119.1
C29 C30 H30 119.1
C30 C31 C32 120.99(11)
C30 C31 H31 119.5
C32 C31 H31 119.5
N24 C32 C33 120.86(10)
N24 C32 C31 121.97(10)
C33 C32 C31 117.16(10)
C34 C33 C32 120.91(10)
C34 C33 H33 119.5
C32 C33 H33 119.5
C33 C34 C29 121.89(10)
C33 C34 H34 119.1
C29 C34 H34 119.1
N24 C35 H35A 109.5
N24 C35 H35B 109.5
H35A C35 H35B 109.5
N24 C35 H35C 109.5
H35A C35 H35C 109.5
H35B C35 H35C 109.5
N24 C36 H36A 109.5
N24 C36 H36B 109.5
H36A C36 H36B 109.5
N24 C36 H36C 109.5
H36A C36 H36C 109.5
H36B C36 H36C 109.5
N22 N21 C27 110.77(9)
N22 N21 C26 119.78(9)
C27 N21 C26 129.43(10)
N23 N22 N21 107.40(9)
N22 N23 C28 109.21(9)
C32 N24 C35 120.58(10)
C32 N24 C36 120.21(10)
C35 N24 C36 119.20(10)
C23 O21 H21A 109.5
C46 C41 C42 119.47(11)
C46 C41 H41 120.3
C42 C41 H41 120.3
C41 C42 C43 120.49(11)
C41 C42 H42 119.8
C43 C42 H42 119.8
O41 C43 C42 122.54(10)
O41 C43 C44 118.01(10)
C42 C43 C44 119.45(11)
C45 C44 C43 120.24(11)
C45 C44 H44 119.9
C43 C44 H44 119.9
C44 C45 C46 119.60(11)
C44 C45 H45 120.2
C46 C45 H45 120.2
C41 C46 C45 120.62(11)
C41 C46 N41 119.57(10)
C45 C46 N41 119.79(10)
N41 C47 C48 105.31(10)
N41 C47 H47 127.3
C48 C47 H47 127.3
N43 C48 C47 107.31(10)
N43 C48 C49 122.66(10)
C47 C48 C49 130.02(11)
C50 C49 C54 117.44(11)
C50 C49 C48 120.73(10)
C54 C49 C48 121.83(10)
C51 C50 C49 121.63(11)
C51 C50 H50 119.2
C49 C50 H50 119.2
C50 C51 C52 121.10(11)
C50 C51 H51 119.5
C52 C51 H51 119.5
N44 C52 C51 121.51(11)
N44 C52 C53 121.26(11)
C51 C52 C53 117.17(11)
C54 C53 C52 121.01(11)
C54 C53 H53 119.5
C52 C53 H53 119.5
C53 C54 C49 121.52(11)
C53 C54 H54 119.2
C49 C54 H54 119.2
N44 C55 H55A 109.5
N44 C55 H55B 109.5
H55A C55 H55B 109.5
N44 C55 H55C 109.5
H55A C55 H55C 109.5
H55B C55 H55C 109.5
N44 C56 H56A 109.5
N44 C56 H56B 109.5
H56A C56 H56B 109.5
N44 C56 H56C 109.5
H56A C56 H56C 109.5
H56B C56 H56C 109.5
N42 N41 C47 110.81(9)
N42 N41 C46 119.63(9)
C47 N41 C46 129.50(10)
N43 N42 N41 107.09(9)
N42 N43 C48 109.49(9)
C52 N44 C55 118.25(10)
C52 N44 C56 118.70(10)
C55 N44 C56 114.47(10)
C43 O41 H41A 109.5
C62 C61 C66 119.50(11)
C62 C61 H61 120.3
C66 C61 H61 120.3
C61 C62 C63 120.63(11)
C61 C62 H62 119.7
C63 C62 H62 119.7
O61 C63 C62 121.40(10)
O61 C63 C64 118.94(10)
C62 C63 C64 119.64(11)
C65 C64 C63 119.99(11)
C65 C64 H64 120.0
C63 C64 H64 120.0
C64 C65 C66 119.68(11)
C64 C65 H65 120.2
C66 C65 H65 120.2
C61 C66 C65 120.46(11)
C61 C66 N61 119.30(10)
C65 C66 N61 120.23(10)
N61 C67 C68 105.24(10)
N61 C67 H67 127.4
C68 C67 H67 127.4
N63 C68 C67 107.29(10)
N63 C68 C69 122.60(10)
C67 C68 C69 130.10(11)
C70 C69 C74 117.48(11)
C70 C69 C68 121.94(10)
C74 C69 C68 120.58(11)
C71 C70 C69 121.61(11)
C71 C70 H70 119.2
C69 C70 H70 119.2
C70 C71 C72 120.97(12)
C70 C71 H71 119.5
C72 C71 H71 119.5
N64 C72 C73 121.22(11)
N64 C72 C71 121.43(12)
C73 C72 C71 117.30(11)
C74 C73 C72 120.89(11)
C74 C73 H73 119.6
C72 C73 H73 119.6
C73 C74 C69 121.71(12)
C73 C74 H74 119.1
C69 C74 H74 119.1
N64 C75 H75A 109.5
N64 C75 H75B 109.5
H75A C75 H75B 109.5
N64 C75 H75C 109.5
H75A C75 H75C 109.5
H75B C75 H75C 109.5
N64 C76 H76A 109.5
N64 C76 H76B 109.5
H76A C76 H76B 109.5
N64 C76 H76C 109.5
H76A C76 H76C 109.5
H76B C76 H76C 109.5
N62 N61 C67 111.06(9)
N62 N61 C66 120.04(10)
C67 N61 C66 128.89(10)
N63 N62 N61 106.51(10)
N62 N63 C68 109.90(9)
C72 N64 C75 119.45(11)
C72 N64 C76 119.09(12)
C75 N64 C76 117.73(12)
C63 O61 H61A 109.5

loop_
_geom_bond_atom_site_label_1
_geom_bond_atom_site_label_2
_geom_bond_distance
C1 O1 1.3645(14)
C1 C2 1.3929(17)
C1 C6 1.3941(16)
C2 C3 1.3885(17)
C2 H2 0.9500
C3 C4 1.3882(16)
C3 H3 0.9500
C4 C5 1.3898(17)
C4 N1 1.4336(14)
C5 C6 1.3842(16)
C5 H5 0.9500
C6 H6 0.9500
C7 N1 1.3571(15)
C7 C8 1.3763(16)
C7 H7 0.9500
C8 N3 1.3721(15)
C8 C9 1.4696(16)
C9 C14 1.3985(16)
C9 C10 1.3998(16)
C10 C11 1.3846(17)
C10 H10 0.9500
C11 C12 1.4152(17)
C11 H11 0.9500
C12 N4 1.3754(15)
C12 C13 1.4101(16)
C13 C14 1.3823(16)
C13 H13 0.9500
C14 H14 0.9500
C15 N4 1.4502(16)
C15 H15A 0.9800
C15 H15B 0.9800
C15 H15C 0.9800
C16 N4 1.4504(16)
C16 H16A 0.9800
C16 H16B 0.9800
C16 H16C 0.9800
N1 N2 1.3492(13)
N2 N3 1.3149(14)
O1 H1 0.8400
C21 C22 1.3823(16)
C21 C26 1.3851(15)
C21 H21 0.9500
C22 C23 1.3917(15)
C22 H22 0.9500
C23 O21 1.3651(13)
C23 C24 1.3918(16)
C24 C25 1.3857(16)
C24 H24 0.9500
C25 C26 1.3915(16)
C25 H25 0.9500
C26 N21 1.4319(14)
C27 N21 1.3539(14)
C27 C28 1.3778(16)
C27 H27 0.9500
C28 N23 1.3675(15)
C28 C29 1.4640(16)
C29 C30 1.3969(16)
C29 C34 1.3982(16)
C30 C31 1.3822(17)
C30 H30 0.9500
C31 C32 1.4116(16)
C31 H31 0.9500
C32 N24 1.3729(15)
C32 C33 1.4113(15)
C33 C34 1.3798(16)
C33 H33 0.9500
C34 H34 0.9500
C35 N24 1.4454(15)
C35 H35A 0.9800
C35 H35B 0.9800
C35 H35C 0.9800
C36 N24 1.4490(15)
C36 H36A 0.9800
C36 H36B 0.9800
C36 H36C 0.9800
N21 N22 1.3375(13)
N22 N23 1.3201(14)
O21 H21A 0.8400
C41 C46 1.3834(16)
C41 C42 1.3872(16)
C41 H41 0.9500
C42 C43 1.3903(16)
C42 H42 0.9500
C43 O41 1.3673(14)
C43 C44 1.3915(16)
C44 C45 1.3862(17)
C44 H44 0.9500
C45 C46 1.3896(16)
C45 H45 0.9500
C46 N41 1.4342(14)
C47 N41 1.3518(15)
C47 C48 1.3772(16)
C47 H47 0.9500
C48 N43 1.3646(15)
C48 C49 1.4645(16)
C49 C50 1.3943(16)
C49 C54 1.3974(16)
C50 C51 1.3827(17)
C50 H50 0.9500
C51 C52 1.4036(17)
C51 H51 0.9500
C52 N44 1.3919(15)
C52 C53 1.4098(16)
C53 C54 1.3818(17)
C53 H53 0.9500
C54 H54 0.9500
C55 N44 1.4538(16)
C55 H55A 0.9800
C55 H55B 0.9800
C55 H55C 0.9800
C56 N44 1.4565(16)
C56 H56A 0.9800
C56 H56B 0.9800
C56 H56C 0.9800
N41 N42 1.3401(13)
N42 N43 1.3205(14)
O41 H41A 0.8400
C61 C62 1.3819(16)
C61 C66 1.3880(16)
C61 H61 0.9500
C62 C63 1.3863(16)
C62 H62 0.9500
C63 O61 1.3661(13)
C63 C64 1.3943(16)
C64 C65 1.3865(17)
C64 H64 0.9500
C65 C66 1.3905(17)
C65 H65 0.9500
C66 N61 1.4304(14)
C67 N61 1.3552(15)
C67 C68 1.3743(16)
C67 H67 0.9500
C68 N63 1.3702(16)
C68 C69 1.4641(16)
C69 C70 1.3972(17)
C69 C74 1.3988(16)
C70 C71 1.3821(17)
C70 H70 0.9500
C71 C72 1.4135(17)
C71 H71 0.9500
C72 N64 1.3797(16)
C72 C73 1.4087(18)
C73 C74 1.3832(18)
C73 H73 0.9500
C74 H74 0.9500
C75 N64 1.4521(19)
C75 H75A 0.9800
C75 H75B 0.9800
C75 H75C 0.9800
C76 N64 1.4561(17)
C76 H76A 0.9800
C76 H76B 0.9800
C76 H76C 0.9800
N61 N62 1.3485(13)
N62 N63 1.3194(14)
O61 H61A 0.8400

loop_
_geom_hbond_atom_site_label_D
_geom_hbond_atom_site_label_H
_geom_hbond_atom_site_label_A
_geom_hbond_distance_DH
_geom_hbond_distance_HA
_geom_hbond_distance_DA
_geom_hbond_angle_DHA
_geom_hbond_site_symmetry_A
O61 H61A N3 0.84 2.00 2.8344(13) 172.7 2_666
O61 H61A N2 0.84 2.63 3.3738(13) 148.0 2_666
C71 H71 N42 0.95 2.66 3.5658(17) 159.4 .
O41 H41A N23 0.84 2.02 2.8569(13) 173.6 1_566
O41 H41A N22 0.84 2.68 3.4539(13) 153.8 1_566
C42 H42 N22 0.95 2.34 3.1466(15) 141.9 1_566
O21 H21A N43 0.84 1.96 2.7978(13) 171.2 1_554
C22 H22 N42 0.95 2.50 3.1996(15) 130.9 1_554
C21 H21 O61 0.95 2.47 3.3535(14) 154.7 .
O1 H1 N63 0.84 1.94 2.7550(13) 162.5 2_567
O1 H1 N62 0.84 2.64 3.2980(13) 136.0 2_567
C16 H16B O21 0.98 2.57 3.4231(15) 146.2 2_665

loop_
_geom_torsion_atom_site_label_1
_geom_torsion_atom_site_label_2
_geom_torsion_atom_site_label_3
_geom_torsion_atom_site_label_4
_geom_torsion
O1 C1 C2 C3 -176.73(11)
C6 C1 C2 C3 2.41(18)
C1 C2 C3 C4 -0.90(18)
C2 C3 C4 C5 -0.95(17)
C2 C3 C4 N1 177.81(10)
C3 C4 C5 C6 1.26(18)
N1 C4 C5 C6 -177.54(11)
C4 C5 C6 C1 0.29(18)
O1 C1 C6 C5 177.10(11)
C2 C1 C6 C5 -2.10(18)
N1 C7 C8 N3 0.37(12)
N1 C7 C8 C9 -179.90(11)
N3 C8 C9 C14 -30.87(16)
C7 C8 C9 C14 149.43(12)
N3 C8 C9 C10 145.41(11)
C7 C8 C9 C10 -34.28(19)
C14 C9 C10 C11 3.62(17)
C8 C9 C10 C11 -172.76(11)
C9 C10 C11 C12 0.73(17)
C10 C11 C12 N4 175.54(11)
C10 C11 C12 C13 -4.48(17)
N4 C12 C13 C14 -176.12(11)
C11 C12 C13 C14 3.90(17)
C12 C13 C14 C9 0.44(17)
C10 C9 C14 C13 -4.21(17)
C8 C9 C14 C13 172.26(10)
C8 C7 N1 N2 -0.45(13)
C8 C7 N1 C4 176.70(11)
C3 C4 N1 N2 -153.88(11)
C5 C4 N1 N2 24.90(15)
C3 C4 N1 C7 29.14(18)
C5 C4 N1 C7 -152.07(12)
C7 N1 N2 N3 0.36(13)
C4 N1 N2 N3 -177.18(9)
N1 N2 N3 C8 -0.11(13)
C7 C8 N3 N2 -0.16(13)
C9 C8 N3 N2 -179.93(10)
C13 C12 N4 C15 179.72(11)
C11 C12 N4 C15 -0.30(18)
C13 C12 N4 C16 6.97(18)
C11 C12 N4 C16 -173.06(11)
C26 C21 C22 C23 -1.12(17)
C21 C22 C23 O21 -177.26(10)
C21 C22 C23 C24 2.68(17)
O21 C23 C24 C25 178.21(10)
C22 C23 C24 C25 -1.74(17)
C23 C24 C25 C26 -0.73(18)
C22 C21 C26 C25 -1.38(17)
C22 C21 C26 N21 178.07(10)
C24 C25 C26 C21 2.30(17)
C24 C25 C26 N21 -177.14(10)
N21 C27 C28 N23 -0.38(13)
N21 C27 C28 C29 178.98(11)
N23 C28 C29 C30 -5.31(18)
C27 C28 C29 C30 175.43(12)
N23 C28 C29 C34 174.14(11)
C27 C28 C29 C34 -5.12(18)
C34 C29 C30 C31 0.81(18)
C28 C29 C30 C31 -179.71(11)
C29 C30 C31 C32 0.18(19)
C30 C31 C32 N24 177.63(12)
C30 C31 C32 C33 -1.59(18)
N24 C32 C33 C34 -177.17(11)
C31 C32 C33 C34 2.05(17)
C32 C33 C34 C29 -1.12(18)
C30 C29 C34 C33 -0.34(17)
C28 C29 C34 C33 -179.82(11)
C28 C27 N21 N22 0.22(13)
C28 C27 N21 C26 -177.93(11)
C21 C26 N21 N22 -169.58(10)
C25 C26 N21 N22 9.87(16)
C21 C26 N21 C27 8.43(17)
C25 C26 N21 C27 -172.11(11)
C27 N21 N22 N23 0.02(13)
C26 N21 N22 N23 178.38(10)
N21 N22 N23 C28 -0.27(13)
C27 C28 N23 N22 0.41(13)
C29 C28 N23 N22 -178.99(10)
C33 C32 N24 C35 171.72(11)
C31 C32 N24 C35 -7.46(18)
C33 C32 N24 C36 -7.35(18)
C31 C32 N24 C36 173.46(11)
C46 C41 C42 C43 -2.16(17)
C41 C42 C43 O41 -176.65(11)
C41 C42 C43 C44 3.89(17)
O41 C43 C44 C45 178.30(11)
C42 C43 C44 C45 -2.21(18)
C43 C44 C45 C46 -1.15(19)
C42 C41 C46 C45 -1.27(18)
C42 C41 C46 N41 176.92(10)
C44 C45 C46 C41 2.91(18)
C44 C45 C46 N41 -175.27(11)
N41 C47 C48 N43 0.21(13)
N41 C47 C48 C49 178.53(11)
N43 C48 C49 C50 179.15(11)
C47 C48 C49 C50 1.04(19)
N43 C48 C49 C54 -0.12(18)
C47 C48 C49 C54 -178.23(12)
C54 C49 C50 C51 2.52(18)
C48 C49 C50 C51 -176.78(11)
C49 C50 C51 C52 0.26(19)
C50 C51 C52 N44 173.84(11)
C50 C51 C52 C53 -3.35(18)
N44 C52 C53 C54 -173.49(11)
C51 C52 C53 C54 3.71(18)
C52 C53 C54 C49 -0.99(19)
C50 C49 C54 C53 -2.15(18)
C48 C49 C54 C53 177.14(11)
C48 C47 N41 N42 -0.15(13)
C48 C47 N41 C46 -177.11(11)
C41 C46 N41 N42 -170.25(11)
C45 C46 N41 N42 7.95(16)
C41 C46 N41 C47 6.48(18)
C45 C46 N41 C47 -175.32(12)
C47 N41 N42 N43 0.04(13)
C46 N41 N42 N43 177.34(10)
N41 N42 N43 C48 0.10(13)
C47 C48 N43 N42 -0.19(13)
C49 C48 N43 N42 -178.67(10)
C51 C52 N44 C55 2.00(17)
C53 C52 N44 C55 179.07(11)
C51 C52 N44 C56 148.13(12)
C53 C52 N44 C56 -34.80(17)
C66 C61 C62 C63 -1.73(18)
C61 C62 C63 O61 -175.33(10)
C61 C62 C63 C64 3.48(17)
O61 C63 C64 C65 176.37(10)
C62 C63 C64 C65 -2.47(17)
C63 C64 C65 C66 -0.26(18)
C62 C61 C66 C65 -1.04(17)
C62 C61 C66 N61 178.68(10)
C64 C65 C66 C61 2.03(18)
C64 C65 C66 N61 -177.70(10)
N61 C67 C68 N63 0.73(12)
N61 C67 C68 C69 -178.25(11)
N63 C68 C69 C70 157.51(11)
C67 C68 C69 C70 -23.64(18)
N63 C68 C69 C74 -22.07(16)
C67 C68 C69 C74 156.78(12)
C74 C69 C70 C71 1.94(17)
C68 C69 C70 C71 -177.66(10)
C69 C70 C71 C72 0.17(17)
C70 C71 C72 N64 -179.20(11)
C70 C71 C72 C73 -1.60(17)
N64 C72 C73 C74 178.51(11)
C71 C72 C73 C74 0.91(17)
C72 C73 C74 C69 1.25(18)
C70 C69 C74 C73 -2.65(17)
C68 C69 C74 C73 176.95(11)
C68 C67 N61 N62 -0.71(12)
C68 C67 N61 C66 -179.82(10)
C61 C66 N61 N62 -157.85(10)
C65 C66 N61 N62 21.87(15)
C61 C66 N61 C67 21.19(17)
C65 C66 N61 C67 -159.09(11)
C67 N61 N62 N63 0.40(12)
C66 N61 N62 N63 179.60(9)
N61 N62 N63 C68 0.08(12)
C67 C68 N63 N62 -0.52(13)
C69 C68 N63 N62 178.56(10)
C73 C72 N64 C75 172.41(12)
C71 C72 N64 C75 -10.08(18)
C73 C72 N64 C76 14.65(17)
C71 C72 N64 C76 -167.85(11)
